data_2238107
loop_
_publ_author_name
'Li, Xiao-Bing'
'Li, Xiao-Jun'
'Meng, Wei-Sheng'
'Zhang, Yu-Jie'
'Li, Gang'

_publ_section_title
;
 Bis[2,4-dibromo-6-(<i>N</i>-{4-[(<i>E</i>)-1-(benzyloxyimino)ethyl]phenyl}carboximidoyl)phenolato]copper(II)
;
_journal_coeditor_code ZL2543
_journal_issue 5
_journal_name_full 'Acta Crystallographica Section E'
_journal_page_first m267
_journal_paper_doi 10.1107/S1600536813009847
_journal_volume 69
_journal_year 2013
_chemical_formula_iupac '[Cu (C22 H17 Br2 N2 O2)2]'
_chemical_formula_moiety 'C44 H34 Br4 Cu N4 O4'
_chemical_formula_sum 'C44 H34 Br4 Cu N4 O4'
_chemical_formula_weight 1065.93
_chemical_name_systematic
Bis[2,4-dibromo-6-(<i>N</i>-{4-[(<i>E</i>)-1-(benzyloxyimino)ethyl]phenyl}carboximidoyl)phenolato]copper(II)
_space_group_IT_number 15
_symmetry_cell_setting monoclinic
_symmetry_space_group_name_Hall '-C 2yc'
_symmetry_space_group_name_H-M 'C 1 2/c 1'
_atom_sites_solution_hydrogens geom
_atom_sites_solution_primary direct
_atom_sites_solution_secondary difmap
_audit_creation_method SHELXL-97
_cell_angle_alpha 90.00
_cell_angle_beta 91.165(2)
_cell_angle_gamma 90.00
_cell_formula_units_Z 8
_cell_length_a 27.4484(7)
_cell_length_b 13.3116(3)
_cell_length_c 22.3609(5)
_cell_measurement_reflns_used 5329
_cell_measurement_temperature 293(2)
_cell_measurement_theta_max 28.3847
_cell_measurement_theta_min 2.4983
_cell_volume 8168.6(3)
_computing_cell_refinement 'SAINT (Bruker, 2001)'
_computing_data_collection 'SMART (Bruker, 2001)'
_computing_data_reduction 'SAINT (Bruker, 2001)'
_computing_molecular_graphics 'SHELXTL (Sheldrick, 2008)'
_computing_publication_material 'SHELXTL (Sheldrick, 2008)'
_computing_structure_refinement 'SHELXL97 (Sheldrick, 2008)'
_computing_structure_solution 'SHELXS97 (Sheldrick, 2008)'
_diffrn_ambient_temperature 293(2)
_diffrn_measured_fraction_theta_full 0.999
_diffrn_measured_fraction_theta_max 0.999
_diffrn_measurement_device_type 'Bruker SMART 1000 CCD area-detector'
_diffrn_measurement_method 'phi and omega scans'
_diffrn_radiation_monochromator graphite
_diffrn_radiation_source 'fine-focus sealed tube'
_diffrn_radiation_type MoK\a
_diffrn_radiation_wavelength 0.71073
_diffrn_reflns_av_R_equivalents 0.0634
_diffrn_reflns_av_sigmaI/netI 0.0623
_diffrn_reflns_limit_h_max 32
_diffrn_reflns_limit_h_min -32
_diffrn_reflns_limit_k_max 15
_diffrn_reflns_limit_k_min -15
_diffrn_reflns_limit_l_max 26
_diffrn_reflns_limit_l_min -26
_diffrn_reflns_number 27775
_diffrn_reflns_theta_full 25.02
_diffrn_reflns_theta_max 25.02
_diffrn_reflns_theta_min 2.50
_exptl_absorpt_coefficient_mu 4.497
_exptl_absorpt_correction_T_max 0.6619
_exptl_absorpt_correction_T_min 0.3456
_exptl_absorpt_correction_type multi-scan
_exptl_absorpt_process_details '(SADABS; Sheldrick, 1996)'
_exptl_crystal_colour brown
_exptl_crystal_density_diffrn 1.733
_exptl_crystal_density_method 'not measured'
_exptl_crystal_description block-like
_exptl_crystal_F_000 4216
_exptl_crystal_size_max 0.30
_exptl_crystal_size_mid 0.21
_exptl_crystal_size_min 0.10
_refine_diff_density_max 0.381
_refine_diff_density_min -0.357
_refine_ls_extinction_method none
_refine_ls_goodness_of_fit_ref 1.014
_refine_ls_hydrogen_treatment constr
_refine_ls_matrix_type full
_refine_ls_number_parameters 514
_refine_ls_number_reflns 7199
_refine_ls_number_restraints 0
_refine_ls_restrained_S_all 1.014
_refine_ls_R_factor_all 0.0827
_refine_ls_R_factor_gt 0.0410
_refine_ls_shift/su_max 0.001
_refine_ls_shift/su_mean 0.000
_refine_ls_structure_factor_coef Fsqd
_refine_ls_weighting_details 'calc w=1/[\s^2^(Fo^2^)+(0.0217P)^2^+4.4280P] where P=(Fo^2^+2Fc^2^)/3'
_refine_ls_weighting_scheme calc
_refine_ls_wR_factor_gt 0.0647
_refine_ls_wR_factor_ref 0.0775
_reflns_number_gt 4682
_reflns_number_total 7199
_reflns_threshold_expression I>2sigma(I)
_cod_data_source_file zl2543.cif
_cod_data_source_block I
_cod_original_sg_symbol_H-M 'C 2/c'
_cod_database_code 2238107
_cod_database_fobs_code 2238107

loop_
_symmetry_equiv_pos_as_xyz
'x, y, z'
'-x, y, -z+1/2'
'x+1/2, y+1/2, z'
'-x+1/2, y+1/2, -z+1/2'
'-x, -y, -z'
'x, -y, z-1/2'
'-x+1/2, -y+1/2, -z'
'x+1/2, -y+1/2, z-1/2'

loop_
_atom_site_type_symbol
_atom_site_label
_atom_site_fract_x
_atom_site_fract_y
_atom_site_fract_z
_atom_site_U_iso_or_equiv
_atom_site_adp_type
_atom_site_calc_flag
_atom_site_refinement_flags
_atom_site_occupancy
_atom_site_symmetry_multiplicity
Cu Cu1 0.393085(19) 0.80478(4) 0.56844(2) 0.03676(15) Uani d . 1 1
Br Br1 0.313417(19) 1.00341(3) 0.41540(2) 0.05451(16) Uani d . 1 1
Br Br2 0.202079(18) 0.66785(3) 0.34341(2) 0.04794(14) Uani d . 1 1
Br Br3 0.51425(2) 0.59414(4) 0.66431(3) 0.07055(19) Uani d . 1 1
Br Br4 0.61488(2) 0.93975(4) 0.74609(3) 0.0720(2) Uani d . 1 1
N N1 0.40018(14) 0.3244(3) 0.75569(17) 0.0462(10) Uani d . 1 1
N N2 0.36392(12) 0.6673(2) 0.56013(14) 0.0334(9) Uani d . 1 1
N N3 0.34560(16) 1.3351(3) 0.44525(19) 0.0558(12) Uani d . 1 1
N N4 0.41632(12) 0.9450(2) 0.58442(15) 0.0369(9) Uani d . 1 1
O O1 0.41180(12) 0.2328(2) 0.78465(14) 0.0582(9) Uani d . 1 1
O O2 0.35153(10) 0.85865(18) 0.50786(12) 0.0377(7) Uani d . 1 1
O O3 0.32379(14) 1.4261(2) 0.42526(16) 0.0681(11) Uani d . 1 1
O O4 0.44441(10) 0.74996(19) 0.61628(12) 0.0427(8) Uani d . 1 1
C C1 0.4484(2) 0.2458(4) 0.6779(2) 0.0712(17) Uani d . 1 1
H H1A 0.4798 0.2719 0.6680 0.107 Uiso calc R 1 1
H H1B 0.4326 0.2197 0.6425 0.107 Uiso calc R 1 1
H H1C 0.4523 0.1929 0.7068 0.107 Uiso calc R 1 1
C C2 0.41821(17) 0.3274(3) 0.7033(2) 0.0403(11) Uani d . 1 1
C C3 0.40625(15) 0.4177(3) 0.66696(19) 0.0356(11) Uani d . 1 1
C C4 0.38720(17) 0.5041(3) 0.69259(19) 0.0466(12) Uani d . 1 1
H H4 0.3828 0.5063 0.7337 0.056 Uiso calc R 1 1
C C5 0.37466(17) 0.5867(3) 0.6582(2) 0.0457(12) Uani d . 1 1
H H5 0.3629 0.6444 0.6765 0.055 Uiso calc R 1 1
C C6 0.37943(15) 0.5841(3) 0.59716(19) 0.0352(11) Uani d . 1 1
C C7 0.39876(15) 0.4995(3) 0.57136(19) 0.0406(11) Uani d . 1 1
H H7 0.4030 0.4976 0.5302 0.049 Uiso calc R 1 1
C C8 0.41192(16) 0.4171(3) 0.60602(19) 0.0390(11) Uani d . 1 1
H H8 0.4248 0.3605 0.5877 0.047 Uiso calc R 1 1
C C9 0.33200(15) 0.6446(3) 0.51906(17) 0.0354(11) Uani d . 1 1
H H9 0.3225 0.5776 0.5175 0.042 Uiso calc R 1 1
C C10 0.30944(15) 0.7097(3) 0.47563(17) 0.0312(10) Uani d . 1 1
C C11 0.32100(15) 0.8134(3) 0.47231(18) 0.0331(10) Uani d . 1 1
C C12 0.29653(15) 0.8671(3) 0.42596(18) 0.0325(10) Uani d . 1 1
C C13 0.26243(15) 0.8249(3) 0.38851(18) 0.0363(11) Uani d . 1 1
H H13 0.2468 0.8636 0.3593 0.044 Uiso calc R 1 1
C C14 0.25130(15) 0.7241(3) 0.39428(18) 0.0360(11) Uani d . 1 1
C C15 0.27448(15) 0.6672(3) 0.43670(18) 0.0372(11) Uani d . 1 1
H H15 0.2670 0.5992 0.4399 0.045 Uiso calc R 1 1
C C16 0.38905(19) 0.2287(4) 0.8420(2) 0.0617(15) Uani d . 1 1
H H16A 0.3783 0.1605 0.8494 0.074 Uiso calc R 1 1
H H16B 0.3605 0.2717 0.8413 0.074 Uiso calc R 1 1
C C17 0.42285(17) 0.2612(4) 0.8916(2) 0.0478(13) Uani d . 1 1
C C18 0.44426(19) 0.1915(4) 0.9290(2) 0.0588(14) Uani d . 1 1
H H18 0.4375 0.1237 0.9235 0.071 Uiso calc R 1 1
C C19 0.4758(2) 0.2208(5) 0.9748(2) 0.0738(17) Uani d . 1 1
H H19 0.4898 0.1729 1.0000 0.089 Uiso calc R 1 1
C C20 0.4861(2) 0.3197(6) 0.9829(3) 0.0772(18) Uani d . 1 1
H H20 0.5074 0.3395 1.0135 0.093 Uiso calc R 1 1
C C21 0.4656(2) 0.3894(5) 0.9463(3) 0.0780(18) Uani d . 1 1
H H21 0.4727 0.4571 0.9519 0.094 Uiso calc R 1 1
C C22 0.4340(2) 0.3602(4) 0.9009(2) 0.0674(16) Uani d . 1 1
H H22 0.4199 0.4087 0.8761 0.081 Uiso calc R 1 1
C C23 0.28957(18) 1.3574(3) 0.5297(2) 0.0584(14) Uani d . 1 1
H H23A 0.3038 1.3891 0.5644 0.088 Uiso calc R 1 1
H H23B 0.2659 1.3089 0.5419 0.088 Uiso calc R 1 1
H H23C 0.2740 1.4073 0.5049 0.088 Uiso calc R 1 1
C C24 0.32845(18) 1.3061(3) 0.4953(2) 0.0445(12) Uani d . 1 1
C C25 0.35100(17) 1.2114(3) 0.5185(2) 0.0408(12) Uani d . 1 1
C C26 0.33122(18) 1.1602(3) 0.5662(2) 0.0509(13) Uani d . 1 1
H H26 0.3039 1.1860 0.5848 0.061 Uiso calc R 1 1
C C27 0.35166(17) 1.0705(3) 0.5865(2) 0.0494(13) Uani d . 1 1
H H27 0.3378 1.0361 0.6181 0.059 Uiso calc R 1 1
C C28 0.39222(16) 1.0333(3) 0.5599(2) 0.0364(11) Uani d . 1 1
C C29 0.41171(17) 1.0817(3) 0.5122(2) 0.0496(13) Uani d . 1 1
H H29 0.4387 1.0548 0.4935 0.060 Uiso calc R 1 1
C C30 0.39136(18) 1.1708(3) 0.4915(2) 0.0502(13) Uani d . 1 1
H H30 0.4050 1.2036 0.4592 0.060 Uiso calc R 1 1
C C31 0.45492(16) 0.9665(3) 0.61517(19) 0.0432(12) Uani d . 1 1
H H31 0.4622 1.0344 0.6191 0.052 Uiso calc R 1 1
C C32 0.48802(16) 0.8982(3) 0.64407(19) 0.0412(12) Uani d . 1 1
C C33 0.48142(17) 0.7931(3) 0.64184(18) 0.0398(11) Uani d . 1 1
C C34 0.51902(17) 0.7353(3) 0.66960(19) 0.0432(12) Uani d . 1 1
C C35 0.55761(17) 0.7769(3) 0.70001(19) 0.0468(13) Uani d . 1 1
H H35 0.5808 0.7359 0.7186 0.056 Uiso calc R 1 1
C C36 0.56205(17) 0.8805(3) 0.7030(2) 0.0482(13) Uani d . 1 1
C C37 0.52853(17) 0.9402(3) 0.6752(2) 0.0504(13) Uani d . 1 1
H H37 0.5323 1.0096 0.6765 0.060 Uiso calc R 1 1
C C38 0.3297(2) 1.4292(4) 0.3611(2) 0.0734(17) Uani d . 1 1
H H38A 0.3619 1.4047 0.3515 0.088 Uiso calc R 1 1
H H38B 0.3271 1.4982 0.3474 0.088 Uiso calc R 1 1
C C39 0.2922(2) 1.3669(4) 0.3295(2) 0.0670(16) Uani d . 1 1
C C40 0.2531(3) 1.4106(5) 0.2979(3) 0.094(2) Uani d . 1 1
H H40 0.2512 1.4800 0.2937 0.112 Uiso calc R 1 1
C C41 0.2170(3) 1.3490(7) 0.2726(3) 0.099(2) Uani d . 1 1
H H41 0.1913 1.3782 0.2512 0.119 Uiso calc R 1 1
C C42 0.2187(3) 1.2477(7) 0.2784(3) 0.100(2) Uani d . 1 1
H H42 0.1936 1.2082 0.2625 0.120 Uiso calc R 1 1
C C43 0.2571(3) 1.2046(5) 0.3074(2) 0.088(2) Uani d . 1 1
H H43 0.2589 1.1350 0.3104 0.106 Uiso calc R 1 1
C C44 0.2934(2) 1.2630(4) 0.3324(2) 0.0703(17) Uani d . 1 1
H H44 0.3196 1.2319 0.3518 0.084 Uiso calc R 1 1

loop_
_atom_site_aniso_label
_atom_site_aniso_U_11
_atom_site_aniso_U_22
_atom_site_aniso_U_33
_atom_site_aniso_U_12
_atom_site_aniso_U_13
_atom_site_aniso_U_23
Cu1 0.0360(3) 0.0314(3) 0.0423(3) 0.0009(2) -0.0114(3) 0.0010(2)
Br1 0.0655(4) 0.0335(2) 0.0637(3) -0.0007(2) -0.0166(3) 0.0084(2)
Br2 0.0466(3) 0.0513(3) 0.0453(3) -0.0020(2) -0.0140(2) -0.0079(2)
Br3 0.0702(4) 0.0431(3) 0.0970(4) 0.0108(3) -0.0295(4) 0.0048(3)
Br4 0.0546(4) 0.0807(4) 0.0791(4) -0.0073(3) -0.0361(3) -0.0002(3)
N1 0.048(3) 0.042(2) 0.049(3) 0.0007(19) -0.001(2) 0.015(2)
N2 0.036(2) 0.0293(18) 0.035(2) 0.0047(17) -0.0067(19) 0.0026(16)
N3 0.069(3) 0.037(2) 0.061(3) 0.010(2) -0.012(3) 0.007(2)
N4 0.034(2) 0.0289(19) 0.047(2) 0.0040(17) -0.013(2) -0.0001(17)
O1 0.067(2) 0.055(2) 0.053(2) 0.0056(18) 0.0068(19) 0.0220(17)
O2 0.0375(18) 0.0325(15) 0.0427(18) -0.0023(14) -0.0125(16) 0.0009(14)
O3 0.095(3) 0.043(2) 0.065(2) 0.018(2) -0.006(2) 0.0105(18)
O4 0.044(2) 0.0315(16) 0.0516(19) 0.0005(14) -0.0208(17) 0.0043(14)
C1 0.085(4) 0.065(4) 0.063(4) 0.029(3) 0.012(3) 0.016(3)
C2 0.040(3) 0.039(3) 0.042(3) 0.005(2) -0.003(2) 0.008(2)
C3 0.035(3) 0.035(2) 0.037(3) 0.000(2) 0.001(2) 0.002(2)
C4 0.061(3) 0.048(3) 0.031(3) 0.006(3) 0.002(2) 0.005(2)
C5 0.057(3) 0.038(3) 0.042(3) 0.008(2) 0.000(3) -0.002(2)
C6 0.035(3) 0.031(2) 0.039(3) 0.002(2) -0.010(2) 0.003(2)
C7 0.046(3) 0.045(3) 0.031(3) 0.002(2) 0.001(2) 0.003(2)
C8 0.042(3) 0.035(2) 0.039(3) 0.004(2) 0.001(2) 0.001(2)
C9 0.037(3) 0.033(2) 0.036(3) -0.002(2) -0.003(2) -0.003(2)
C10 0.029(3) 0.034(2) 0.030(2) 0.002(2) 0.000(2) 0.001(2)
C11 0.031(3) 0.034(2) 0.034(3) 0.004(2) 0.001(2) -0.002(2)
C12 0.030(3) 0.033(2) 0.034(2) 0.004(2) 0.001(2) 0.002(2)
C13 0.038(3) 0.040(3) 0.031(2) 0.007(2) -0.002(2) 0.002(2)
C14 0.034(3) 0.043(3) 0.031(2) 0.001(2) -0.005(2) -0.007(2)
C15 0.039(3) 0.034(2) 0.038(3) -0.004(2) -0.001(2) 0.001(2)
C16 0.055(4) 0.073(4) 0.057(3) -0.007(3) 0.007(3) 0.028(3)
C17 0.039(3) 0.058(3) 0.047(3) 0.000(3) 0.012(3) 0.012(3)
C18 0.060(4) 0.062(3) 0.055(3) 0.009(3) 0.012(3) 0.013(3)
C19 0.065(4) 0.100(5) 0.058(4) 0.014(4) 0.007(3) 0.020(4)
C20 0.060(4) 0.115(6) 0.057(4) -0.015(4) 0.009(3) -0.001(4)
C21 0.082(5) 0.077(4) 0.076(4) -0.013(4) 0.020(4) -0.006(4)
C22 0.065(4) 0.067(4) 0.070(4) 0.004(3) 0.011(3) 0.017(3)
C23 0.055(3) 0.042(3) 0.078(4) 0.006(3) -0.006(3) 0.007(3)
C24 0.045(3) 0.033(3) 0.055(3) 0.001(2) -0.009(3) -0.002(2)
C25 0.040(3) 0.030(2) 0.051(3) -0.003(2) -0.010(3) 0.001(2)
C26 0.047(3) 0.047(3) 0.058(3) 0.015(3) 0.001(3) 0.007(3)
C27 0.050(3) 0.043(3) 0.056(3) 0.009(3) 0.004(3) 0.009(2)
C28 0.033(3) 0.029(2) 0.048(3) -0.003(2) -0.010(2) 0.000(2)
C29 0.040(3) 0.044(3) 0.065(3) 0.008(2) 0.004(3) 0.006(3)
C30 0.051(3) 0.043(3) 0.057(3) 0.002(3) 0.003(3) 0.012(2)
C31 0.043(3) 0.034(2) 0.052(3) 0.002(2) -0.008(3) -0.002(2)
C32 0.040(3) 0.036(3) 0.047(3) 0.002(2) -0.013(2) 0.003(2)
C33 0.039(3) 0.044(3) 0.036(3) 0.005(2) -0.004(2) 0.000(2)
C34 0.044(3) 0.042(3) 0.043(3) 0.006(2) -0.007(3) 0.002(2)
C35 0.041(3) 0.054(3) 0.045(3) 0.007(3) -0.010(3) 0.006(2)
C36 0.040(3) 0.056(3) 0.049(3) 0.000(2) -0.018(3) 0.001(2)
C37 0.049(3) 0.043(3) 0.058(3) -0.003(2) -0.016(3) -0.004(2)
C38 0.098(5) 0.059(4) 0.063(4) 0.017(3) 0.012(4) 0.020(3)
C39 0.077(5) 0.078(4) 0.046(3) 0.030(4) 0.003(3) 0.007(3)
C40 0.111(6) 0.103(5) 0.067(4) 0.053(5) 0.002(4) -0.005(4)
C41 0.085(6) 0.144(7) 0.069(5) 0.057(5) -0.013(4) -0.006(5)
C42 0.079(5) 0.150(7) 0.071(5) 0.015(5) -0.003(4) -0.008(5)
C43 0.096(5) 0.108(5) 0.061(4) 0.003(5) -0.012(4) 0.003(4)
C44 0.073(4) 0.081(4) 0.056(4) 0.010(4) -0.011(3) 0.003(3)

loop_
_atom_type_symbol
_atom_type_description
_atom_type_scat_dispersion_real
_atom_type_scat_dispersion_imag
_atom_type_scat_source
C C 0.0033 0.0016 'International Tables Vol C Tables 4.2.6.8 and 6.1.1.4'
H H 0.0000 0.0000 'International Tables Vol C Tables 4.2.6.8 and 6.1.1.4'
N N 0.0061 0.0033 'International Tables Vol C Tables 4.2.6.8 and 6.1.1.4'
O O 0.0106 0.0060 'International Tables Vol C Tables 4.2.6.8 and 6.1.1.4'
Br Br -0.2901 2.4595 'International Tables Vol C Tables 4.2.6.8 and 6.1.1.4'
Cu Cu 0.3201 1.2651 'International Tables Vol C Tables 4.2.6.8 and 6.1.1.4'

loop_
_geom_angle_atom_site_label_1
_geom_angle_atom_site_label_2
_geom_angle_atom_site_label_3
_geom_angle
O2 Cu1 O4 168.03(13)
O2 Cu1 N4 87.69(12)
O4 Cu1 N4 91.59(12)
O2 Cu1 N2 92.63(12)
O4 Cu1 N2 89.52(12)
N4 Cu1 N2 173.08(15)
C2 N1 O1 111.0(4)
C9 N2 C6 114.6(3)
C9 N2 Cu1 122.9(3)
C6 N2 Cu1 122.4(2)
C24 N3 O3 111.8(4)
C31 N4 C28 112.7(3)
C31 N4 Cu1 124.0(3)
C28 N4 Cu1 123.2(2)
N1 O1 C16 110.1(3)
C11 O2 Cu1 129.6(2)
N3 O3 C38 106.3(4)
C33 O4 Cu1 130.3(3)
C2 C1 H1A 109.5
C2 C1 H1B 109.5
H1A C1 H1B 109.5
C2 C1 H1C 109.5
H1A C1 H1C 109.5
H1B C1 H1C 109.5
N1 C2 C3 116.2(4)
N1 C2 C1 123.7(4)
C3 C2 C1 120.1(4)
C8 C3 C4 117.6(4)
C8 C3 C2 120.7(4)
C4 C3 C2 121.6(4)
C5 C4 C3 121.4(4)
C5 C4 H4 119.3
C3 C4 H4 119.3
C6 C5 C4 120.3(4)
C6 C5 H5 119.8
C4 C5 H5 119.8
C5 C6 C7 118.8(4)
C5 C6 N2 121.2(4)
C7 C6 N2 120.0(4)
C6 C7 C8 120.7(4)
C6 C7 H7 119.6
C8 C7 H7 119.6
C3 C8 C7 121.1(4)
C3 C8 H8 119.5
C7 C8 H8 119.5
N2 C9 C10 128.1(4)
N2 C9 H9 115.9
C10 C9 H9 115.9
C15 C10 C11 120.8(4)
C15 C10 C9 117.2(4)
C11 C10 C9 122.0(4)
O2 C11 C12 120.4(4)
O2 C11 C10 124.3(3)
C12 C11 C10 115.2(4)
C13 C12 C11 123.3(4)
C13 C12 Br1 119.1(3)
C11 C12 Br1 117.5(3)
C12 C13 C14 119.5(4)
C12 C13 H13 120.2
C14 C13 H13 120.2
C15 C14 C13 120.3(4)
C15 C14 Br2 120.9(3)
C13 C14 Br2 118.8(3)
C14 C15 C10 120.8(4)
C14 C15 H15 119.6
C10 C15 H15 119.6
O1 C16 C17 112.1(4)
O1 C16 H16A 109.2
C17 C16 H16A 109.2
O1 C16 H16B 109.2
C17 C16 H16B 109.2
H16A C16 H16B 107.9
C22 C17 C18 117.8(5)
C22 C17 C16 121.7(5)
C18 C17 C16 120.6(5)
C17 C18 C19 121.0(5)
C17 C18 H18 119.5
C19 C18 H18 119.5
C20 C19 C18 119.9(5)
C20 C19 H19 120.1
C18 C19 H19 120.1
C21 C20 C19 120.0(6)
C21 C20 H20 120.0
C19 C20 H20 120.0
C20 C21 C22 120.0(6)
C20 C21 H21 120.0
C22 C21 H21 120.0
C17 C22 C21 121.3(5)
C17 C22 H22 119.3
C21 C22 H22 119.3
C24 C23 H23A 109.5
C24 C23 H23B 109.5
H23A C23 H23B 109.5
C24 C23 H23C 109.5
H23A C23 H23C 109.5
H23B C23 H23C 109.5
N3 C24 C25 113.6(5)
N3 C24 C23 126.2(4)
C25 C24 C23 120.2(4)
C30 C25 C26 118.3(4)
C30 C25 C24 120.6(4)
C26 C25 C24 121.1(5)
C25 C26 C27 120.8(5)
C25 C26 H26 119.6
C27 C26 H26 119.6
C28 C27 C26 119.7(5)
C28 C27 H27 120.2
C26 C27 H27 120.2
C29 C28 C27 120.4(4)
C29 C28 N4 119.6(4)
C27 C28 N4 119.9(4)
C28 C29 C30 120.2(5)
C28 C29 H29 119.9
C30 C29 H29 119.9
C25 C30 C29 120.6(5)
C25 C30 H30 119.7
C29 C30 H30 119.7
N4 C31 C32 127.6(4)
N4 C31 H31 116.2
C32 C31 H31 116.2
C33 C32 C37 120.5(4)
C33 C32 C31 122.3(4)
C37 C32 C31 117.2(4)
O4 C33 C32 123.8(4)
O4 C33 C34 120.7(4)
C32 C33 C34 115.5(4)
C35 C34 C33 123.2(4)
C35 C34 Br3 119.2(3)
C33 C34 Br3 117.6(3)
C34 C35 C36 119.6(4)
C34 C35 H35 120.2
C36 C35 H35 120.2
C37 C36 C35 120.1(4)
C37 C36 Br4 119.6(3)
C35 C36 Br4 120.3(3)
C36 C37 C32 120.9(4)
C36 C37 H37 119.6
C32 C37 H37 119.6
O3 C38 C39 111.4(5)
O3 C38 H38A 109.4
C39 C38 H38A 109.4
O3 C38 H38B 109.4
C39 C38 H38B 109.4
H38A C38 H38B 108.0
C44 C39 C40 117.2(6)
C44 C39 C38 121.2(5)
C40 C39 C38 121.6(6)
C41 C40 C39 119.4(6)
C41 C40 H40 120.3
C39 C40 H40 120.3
C42 C41 C40 121.5(6)
C42 C41 H41 119.2
C40 C41 H41 119.2
C43 C42 C41 119.4(7)
C43 C42 H42 120.3
C41 C42 H42 120.3
C42 C43 C44 120.4(7)
C42 C43 H43 119.8
C44 C43 H43 119.8
C43 C44 C39 122.0(6)
C43 C44 H44 119.0
C39 C44 H44 119.0

loop_
_geom_bond_atom_site_label_1
_geom_bond_atom_site_label_2
_geom_bond_distance
Cu1 O2 1.894(2)
Cu1 O4 1.897(3)
Cu1 N4 2.002(3)
Cu1 N2 2.005(3)
Br1 C12 1.888(4)
Br2 C14 1.902(4)
Br3 C34 1.887(4)
Br4 C36 1.896(4)
N1 C2 1.282(5)
N1 O1 1.413(4)
N2 C9 1.292(4)
N2 C6 1.442(5)
N3 C24 1.283(6)
N3 O3 1.420(4)
N4 C31 1.284(5)
N4 C28 1.451(5)
O1 C16 1.438(5)
O2 C11 1.292(4)
O3 C38 1.447(6)
O4 C33 1.290(5)
C1 C2 1.487(6)
C1 H1A 0.9600
C1 H1B 0.9600
C1 H1C 0.9600
C2 C3 1.483(5)
C3 C8 1.375(5)
C3 C4 1.393(5)
C4 C5 1.381(5)
C4 H4 0.9300
C5 C6 1.375(6)
C5 H5 0.9300
C6 C7 1.377(5)
C7 C8 1.387(5)
C7 H7 0.9300
C8 H8 0.9300
C9 C10 1.433(5)
C9 H9 0.9300
C10 C15 1.402(5)
C10 C11 1.419(5)
C11 C12 1.417(5)
C12 C13 1.365(5)
C13 C14 1.382(5)
C13 H13 0.9300
C14 C15 1.362(5)
C15 H15 0.9300
C16 C17 1.496(6)
C16 H16A 0.9700
C16 H16B 0.9700
C17 C22 1.368(6)
C17 C18 1.373(6)
C18 C19 1.382(7)
C18 H18 0.9300
C19 C20 1.358(7)
C19 H19 0.9300
C20 C21 1.352(7)
C20 H20 0.9300
C21 C22 1.377(7)
C21 H21 0.9300
C22 H22 0.9300
C23 C24 1.494(6)
C23 H23A 0.9600
C23 H23B 0.9600
C23 H23C 0.9600
C24 C25 1.492(6)
C25 C30 1.383(6)
C25 C26 1.385(6)
C26 C27 1.392(5)
C26 H26 0.9300
C27 C28 1.366(6)
C27 H27 0.9300
C28 C29 1.364(6)
C29 C30 1.387(6)
C29 H29 0.9300
C30 H30 0.9300
C31 C32 1.430(5)
C31 H31 0.9300
C32 C33 1.411(5)
C32 C37 1.415(5)
C33 C34 1.420(5)
C34 C35 1.364(6)
C35 C36 1.386(6)
C35 H35 0.9300
C36 C37 1.357(6)
C37 H37 0.9300
C38 C39 1.490(7)
C38 H38A 0.9700
C38 H38B 0.9700
C39 C44 1.385(7)
C39 C40 1.398(7)
C40 C41 1.396(9)
C40 H40 0.9300
C41 C42 1.355(9)
C41 H41 0.9300
C42 C43 1.354(8)
C42 H42 0.9300
C43 C44 1.375(7)
C43 H43 0.9300
C44 H44 0.9300

loop_
_geom_hbond_atom_site_label_D
_geom_hbond_atom_site_label_H
_geom_hbond_atom_site_label_A
_geom_hbond_site_symmetry_A
_geom_hbond_distance_DH
_geom_hbond_distance_HA
_geom_hbond_distance_DA
_geom_hbond_angle_DHA
_geom_hbond_publ_flag
C19 H19 Cg1 4_565 0.93 2.82 3.575(5) 118 y
C16 H16B Cg2 4_565 0.97 2.96 3.511(5) 117 y

loop_
_geom_torsion_atom_site_label_1
_geom_torsion_atom_site_label_2
_geom_torsion_atom_site_label_3
_geom_torsion_atom_site_label_4
_geom_torsion
O2 Cu1 N2 C9 5.8(3)
O4 Cu1 N2 C9 -162.4(3)
O2 Cu1 N2 C6 -178.4(3)
O4 Cu1 N2 C6 13.3(3)
O2 Cu1 N4 C31 -165.0(4)
O4 Cu1 N4 C31 3.0(4)
O2 Cu1 N4 C28 12.1(3)
O4 Cu1 N4 C28 -179.9(4)
C2 N1 O1 C16 -176.9(4)
O4 Cu1 O2 C11 93.3(6)
N4 Cu1 O2 C11 -179.9(4)
N2 Cu1 O2 C11 -6.9(4)
C24 N3 O3 C38 -156.9(4)
O2 Cu1 O4 C33 79.9(7)
N4 Cu1 O4 C33 -6.5(4)
N2 Cu1 O4 C33 -179.7(4)
O1 N1 C2 C3 176.8(3)
O1 N1 C2 C1 -1.5(6)
N1 C2 C3 C8 -162.1(4)
C1 C2 C3 C8 16.3(7)
N1 C2 C3 C4 15.4(7)
C1 C2 C3 C4 -166.3(4)
C8 C3 C4 C5 -0.4(7)
C2 C3 C4 C5 -177.9(4)
C3 C4 C5 C6 2.0(7)
C4 C5 C6 C7 -2.7(7)
C4 C5 C6 N2 176.4(4)
C9 N2 C6 C5 -122.6(4)
Cu1 N2 C6 C5 61.4(5)
C9 N2 C6 C7 56.4(5)
Cu1 N2 C6 C7 -119.6(4)
C5 C6 C7 C8 1.8(7)
N2 C6 C7 C8 -177.2(4)
C4 C3 C8 C7 -0.5(7)
C2 C3 C8 C7 177.1(4)
C6 C7 C8 C3 -0.3(7)
C6 N2 C9 C10 179.8(4)
Cu1 N2 C9 C10 -4.2(6)
N2 C9 C10 C15 -178.1(4)
N2 C9 C10 C11 0.9(7)
Cu1 O2 C11 C12 -174.0(3)
Cu1 O2 C11 C10 5.7(6)
C15 C10 C11 O2 177.6(4)
C9 C10 C11 O2 -1.3(7)
C15 C10 C11 C12 -2.7(6)
C9 C10 C11 C12 178.4(4)
O2 C11 C12 C13 -177.2(4)
C10 C11 C12 C13 3.0(6)
O2 C11 C12 Br1 4.0(5)
C10 C11 C12 Br1 -175.8(3)
C11 C12 C13 C14 -1.5(7)
Br1 C12 C13 C14 177.3(3)
C12 C13 C14 C15 -0.6(7)
C12 C13 C14 Br2 177.9(3)
C13 C14 C15 C10 0.8(7)
Br2 C14 C15 C10 -177.6(3)
C11 C10 C15 C14 0.9(6)
C9 C10 C15 C14 179.8(4)
N1 O1 C16 C17 -96.1(4)
O1 C16 C17 C22 75.4(6)
O1 C16 C17 C18 -103.8(5)
C22 C17 C18 C19 0.4(8)
C16 C17 C18 C19 179.6(5)
C17 C18 C19 C20 -0.5(8)
C18 C19 C20 C21 0.3(9)
C19 C20 C21 C22 0.1(9)
C18 C17 C22 C21 0.0(8)
C16 C17 C22 C21 -179.3(5)
C20 C21 C22 C17 -0.2(9)
O3 N3 C24 C25 -179.0(3)
O3 N3 C24 C23 1.3(6)
N3 C24 C25 C30 9.1(6)
C23 C24 C25 C30 -171.1(4)
N3 C24 C25 C26 -168.6(4)
C23 C24 C25 C26 11.1(6)
C30 C25 C26 C27 0.5(7)
C24 C25 C26 C27 178.2(4)
C25 C26 C27 C28 1.1(7)
C26 C27 C28 C29 -2.3(6)
C26 C27 C28 N4 174.3(4)
C31 N4 C28 C29 74.8(5)
Cu1 N4 C28 C29 -102.5(4)
C31 N4 C28 C27 -101.9(5)
Cu1 N4 C28 C27 80.7(5)
C27 C28 C29 C30 2.0(7)
N4 C28 C29 C30 -174.6(4)
C26 C25 C30 C29 -0.8(7)
C24 C25 C30 C29 -178.5(4)
C28 C29 C30 C25 -0.5(7)
C28 N4 C31 C32 -178.1(4)
Cu1 N4 C31 C32 -0.8(7)
N4 C31 C32 C33 -0.1(8)
N4 C31 C32 C37 179.5(5)
Cu1 O4 C33 C32 7.5(7)
Cu1 O4 C33 C34 -172.0(3)
C37 C32 C33 O4 177.3(4)
C31 C32 C33 O4 -3.2(7)
C37 C32 C33 C34 -3.3(7)
C31 C32 C33 C34 176.2(4)
O4 C33 C34 C35 -176.4(4)
C32 C33 C34 C35 4.2(7)
O4 C33 C34 Br3 2.9(6)
C32 C33 C34 Br3 -176.5(3)
C33 C34 C35 C36 -2.1(7)
Br3 C34 C35 C36 178.6(4)
C34 C35 C36 C37 -0.9(8)
C34 C35 C36 Br4 179.0(4)
C35 C36 C37 C32 1.7(8)
Br4 C36 C37 C32 -178.3(4)
C33 C32 C37 C36 0.5(7)
C31 C32 C37 C36 -179.0(5)
N3 O3 C38 C39 80.7(5)
O3 C38 C39 C44 -71.0(7)
O3 C38 C39 C40 106.2(6)
C44 C39 C40 C41 1.8(9)
C38 C39 C40 C41 -175.5(6)
C39 C40 C41 C42 0.6(10)
C40 C41 C42 C43 -2.5(11)
C41 C42 C43 C44 2.0(10)
C42 C43 C44 C39 0.5(10)
C40 C39 C44 C43 -2.4(9)
C38 C39 C44 C43 174.9(5)
